data_1508885
loop_
_publ_author_name
'Xu, Xiao-Bo'
'Liu, Jian'
'Zhang, Jian-Jian'
'Wang, Ya-Wen'
'Peng, Yu'

_publ_section_title
;
 Nickel-mediated inter- and intramolecular C-s coupling of thiols and
 thioacetates with aryl iodides at room temperature.
;
_journal_issue 3
_journal_name_full 'Organic letters'
_journal_page_first 550
_journal_page_last 553
_journal_paper_doi 10.1021/ol303366u
_journal_volume 15
_journal_year 2013
_chemical_formula_sum 'C13 H13 N O2 S'
_chemical_formula_weight 247.30
_chemical_name_systematic
; 
 ? 
;
_space_group_IT_number 61
_symmetry_cell_setting orthorhombic
_symmetry_space_group_name_Hall '-P 2ac 2ab'
_symmetry_space_group_name_H-M 'P b c a'
_atom_sites_solution_hydrogens geom
_atom_sites_solution_primary direct
_atom_sites_solution_secondary difmap
_audit_creation_method SHELXL-97
_cell_angle_alpha 90.00
_cell_angle_beta 90.00
_cell_angle_gamma 90.00
_cell_formula_units_Z 8
_cell_length_a 8.132(5)
_cell_length_b 12.907(7)
_cell_length_c 23.129(13)
_cell_measurement_reflns_used 1961
_cell_measurement_temperature 296(2)
_cell_measurement_theta_max 24.61
_cell_measurement_theta_min 3.06
_cell_volume 2428(2)
_computing_cell_refinement 'Bruker SAINT'
_computing_data_collection 'Bruker APEX2'
_computing_data_reduction 'Bruker SAINT'
_computing_molecular_graphics 'Bruker SHELXTL'
_computing_publication_material 'Bruker SHELXTL'
_computing_structure_refinement 'SHELXL-97 (Sheldrick, 2008)'
_computing_structure_solution 'SHELXS-97 (Sheldrick, 2008)'
_diffrn_ambient_temperature 296(2)
_diffrn_measured_fraction_theta_full 0.997
_diffrn_measured_fraction_theta_max 0.997
_diffrn_measurement_device_type 'Bruker APEX-II CCD'
_diffrn_measurement_method '\f and \w scans'
_diffrn_radiation_monochromator graphite
_diffrn_radiation_source 'fine-focus sealed tube'
_diffrn_radiation_type MoK\a
_diffrn_radiation_wavelength 0.71073
_diffrn_reflns_av_R_equivalents 0.0492
_diffrn_reflns_av_sigmaI/netI 0.0382
_diffrn_reflns_limit_h_max 9
_diffrn_reflns_limit_h_min -9
_diffrn_reflns_limit_k_max 15
_diffrn_reflns_limit_k_min -15
_diffrn_reflns_limit_l_max 17
_diffrn_reflns_limit_l_min -27
_diffrn_reflns_number 9625
_diffrn_reflns_theta_full 25.49
_diffrn_reflns_theta_max 25.49
_diffrn_reflns_theta_min 3.06
_exptl_absorpt_coefficient_mu 0.255
_exptl_absorpt_correction_T_max 0.9555
_exptl_absorpt_correction_T_min 0.9390
_exptl_absorpt_correction_type multi-scan
_exptl_absorpt_process_details SADABS
_exptl_crystal_colour yellow
_exptl_crystal_density_diffrn 1.353
_exptl_crystal_density_method 'not measured'
_exptl_crystal_description block
_exptl_crystal_F_000 1040
_exptl_crystal_size_max 0.25
_exptl_crystal_size_mid 0.23
_exptl_crystal_size_min 0.18
_refine_diff_density_max 0.177
_refine_diff_density_min -0.281
_refine_diff_density_rms 0.046
_refine_ls_extinction_method none
_refine_ls_goodness_of_fit_ref 1.019
_refine_ls_hydrogen_treatment mixed
_refine_ls_matrix_type full
_refine_ls_number_parameters 160
_refine_ls_number_reflns 2251
_refine_ls_number_restraints 0
_refine_ls_restrained_S_all 1.019
_refine_ls_R_factor_all 0.0704
_refine_ls_R_factor_gt 0.0467
_refine_ls_shift/su_max 0.000
_refine_ls_shift/su_mean 0.000
_refine_ls_structure_factor_coef Fsqd
_refine_ls_weighting_details 'calc w=1/[\s^2^(Fo^2^)+(0.0572P)^2^+0.9716P] where P=(Fo^2^+2Fc^2^)/3'
_refine_ls_weighting_scheme calc
_refine_ls_wR_factor_gt 0.1132
_refine_ls_wR_factor_ref 0.1264
_reflns_number_gt 1609
_reflns_number_total 2251
_reflns_threshold_expression >2sigma(I)
_cod_data_source_file ol303366u_si_004.cif
_cod_data_source_block pbca
_cod_depositor_comments
;
The following automatic conversions were performed:

'_symmetry_cell_setting' value 'Orthorhombic' changed to
'orthorhombic' according to
/home/saulius/struct/CIF-dictionaries/cif_core.dic dictionary named
'cif_core.dic' version 2.4.2 from 2011-04-26.

Automatic conversion script
Id: cif_fix_values 1891 2012-01-12 08:04:46Z andrius 
;
_cod_original_sg_symbol_H-M Pbca
_cod_database_code 1508885

loop_
_symmetry_equiv_pos_as_xyz
'x, y, z'
'-x+1/2, -y, z+1/2'
'-x, y+1/2, -z+1/2'
'x+1/2, -y+1/2, -z'
'-x, -y, -z'
'x-1/2, y, -z-1/2'
'x, -y-1/2, z-1/2'
'-x-1/2, y-1/2, z'

loop_
_atom_site_label
_atom_site_type_symbol
_atom_site_fract_x
_atom_site_fract_y
_atom_site_fract_z
_atom_site_U_iso_or_equiv
_atom_site_adp_type
_atom_site_occupancy
_atom_site_symmetry_multiplicity
_atom_site_calc_flag
_atom_site_refinement_flags
C1 C -0.1140(4) 0.6908(2) 0.19907(11) 0.0505(7) Uani 1 1 d .
C2 C -0.1678(4) 0.7926(3) 0.20121(13) 0.0661(9) Uani 1 1 d .
H2 H -0.2128 0.8204 0.2348 0.079 Uiso 1 1 calc R
C3 C -0.1523(4) 0.8504(2) 0.15208(14) 0.0669(9) Uani 1 1 d .
H3 H -0.1884 0.9187 0.1528 0.080 Uiso 1 1 calc R
C4 C -0.0851(4) 0.8122(2) 0.10108(13) 0.0561(8) Uani 1 1 d .
H4 H -0.0750 0.8546 0.0688 0.067 Uiso 1 1 calc R
C5 C -0.0336(3) 0.7103(2) 0.09906(10) 0.0417(6) Uani 1 1 d .
C6 C -0.0493(3) 0.64917(19) 0.14785(10) 0.0401(6) Uani 1 1 d .
C7 C -0.0079(3) 0.5441(2) 0.15751(10) 0.0413(6) Uani 1 1 d .
C8 C -0.0446(4) 0.5248(2) 0.21391(11) 0.0555(8) Uani 1 1 d .
H8 H -0.0282 0.4620 0.2327 0.067 Uiso 1 1 calc R
C9 C 0.0567(3) 0.4768(2) 0.10991(11) 0.0461(6) Uani 1 1 d .
H9 H -0.0394 0.4505 0.0890 0.055 Uiso 1 1 calc R
C10 C 0.1558(3) 0.5416(2) 0.06659(10) 0.0432(6) Uani 1 1 d .
H10 H 0.1816 0.4956 0.0341 0.052 Uiso 1 1 calc R
C11 C 0.3183(3) 0.57935(19) 0.08984(10) 0.0414(6) Uani 1 1 d .
C12 C 0.5917(4) 0.6195(3) 0.06613(16) 0.0707(9) Uani 1 1 d .
H12A H 0.5795 0.6874 0.0825 0.106 Uiso 1 1 calc R
H12B H 0.6620 0.6232 0.0329 0.106 Uiso 1 1 calc R
H12C H 0.6395 0.5739 0.0943 0.106 Uiso 1 1 calc R
C13 C 0.1516(4) 0.3825(2) 0.13087(15) 0.0700(9) Uani 1 1 d .
H13A H 0.2426 0.4045 0.1543 0.105 Uiso 1 1 calc R
H13B H 0.1918 0.3442 0.0982 0.105 Uiso 1 1 calc R
H13C H 0.0802 0.3391 0.1534 0.105 Uiso 1 1 calc R
N1 N -0.1093(4) 0.6124(2) 0.23873(11) 0.0644(8) Uani 1 1 d .
O1 O 0.3430(3) 0.60694(17) 0.13828(8) 0.0668(6) Uani 1 1 d .
O2 O 0.4320(2) 0.58039(16) 0.04912(8) 0.0581(5) Uani 1 1 d .
S1 S 0.04686(9) 0.65255(6) 0.03600(3) 0.0496(2) Uani 1 1 d .
H1N H -0.141(4) 0.616(2) 0.2718(14) 0.073(11) Uiso 1 1 d .

loop_
_atom_site_aniso_label
_atom_site_aniso_U_11
_atom_site_aniso_U_22
_atom_site_aniso_U_33
_atom_site_aniso_U_23
_atom_site_aniso_U_13
_atom_site_aniso_U_12
C1 0.0500(17) 0.0642(18) 0.0374(14) -0.0062(13) 0.0040(12) -0.0024(14)
C2 0.066(2) 0.074(2) 0.0586(19) -0.0217(17) 0.0087(16) 0.0105(17)
C3 0.068(2) 0.0555(19) 0.078(2) -0.0052(16) 0.0029(18) 0.0159(16)
C4 0.0524(18) 0.0571(18) 0.0586(18) 0.0070(14) -0.0002(14) 0.0085(14)
C5 0.0339(14) 0.0537(16) 0.0374(14) -0.0031(12) -0.0042(11) -0.0015(12)
C6 0.0371(14) 0.0480(15) 0.0352(13) -0.0055(11) -0.0002(11) -0.0043(12)
C7 0.0406(15) 0.0449(15) 0.0384(14) -0.0003(11) 0.0017(11) -0.0092(11)
C8 0.062(2) 0.0584(18) 0.0460(15) 0.0071(14) 0.0046(14) -0.0069(15)
C9 0.0432(16) 0.0463(15) 0.0489(15) -0.0078(12) 0.0007(13) -0.0066(12)
C10 0.0409(15) 0.0523(15) 0.0365(13) -0.0139(11) 0.0020(12) -0.0024(12)
C11 0.0422(16) 0.0472(15) 0.0349(14) -0.0015(11) -0.0029(12) 0.0006(12)
C12 0.0376(17) 0.091(2) 0.083(2) 0.0072(19) 0.0001(16) -0.0097(16)
C13 0.079(2) 0.0496(18) 0.082(2) 0.0001(16) 0.0092(19) 0.0028(16)
N1 0.077(2) 0.0781(19) 0.0376(14) -0.0009(13) 0.0138(14) -0.0006(15)
O1 0.0583(14) 0.1046(17) 0.0374(10) -0.0111(11) -0.0044(10) -0.0234(12)
O2 0.0405(11) 0.0828(14) 0.0511(11) -0.0089(10) 0.0080(9) -0.0065(10)
S1 0.0474(4) 0.0702(5) 0.0311(4) 0.0001(3) -0.0026(3) 0.0006(3)

loop_
_atom_type_symbol
_atom_type_description
_atom_type_scat_dispersion_real
_atom_type_scat_dispersion_imag
_atom_type_scat_source
C C 0.0033 0.0016 'International Tables Vol C Tables 4.2.6.8 and 6.1.1.4'
H H 0.0000 0.0000 'International Tables Vol C Tables 4.2.6.8 and 6.1.1.4'
N N 0.0061 0.0033 'International Tables Vol C Tables 4.2.6.8 and 6.1.1.4'
O O 0.0106 0.0060 'International Tables Vol C Tables 4.2.6.8 and 6.1.1.4'
S S 0.1246 0.1234 'International Tables Vol C Tables 4.2.6.8 and 6.1.1.4'

loop_
_geom_angle_atom_site_label_1
_geom_angle_atom_site_label_2
_geom_angle_atom_site_label_3
_geom_angle
N1 C1 C2 133.4(3)
N1 C1 C6 105.8(3)
C2 C1 C6 120.8(3)
C3 C2 C1 117.3(3)
C3 C2 H2 121.3
C1 C2 H2 121.3
C2 C3 C4 123.3(3)
C2 C3 H3 118.4
C4 C3 H3 118.4
C5 C4 C3 119.0(3)
C5 C4 H4 120.5
C3 C4 H4 120.5
C4 C5 C6 119.2(2)
C4 C5 S1 122.9(2)
C6 C5 S1 117.9(2)
C5 C6 C1 120.3(2)
C5 C6 C7 130.8(2)
C1 C6 C7 108.8(2)
C8 C7 C6 105.9(2)
C8 C7 C9 132.5(2)
C6 C7 C9 121.6(2)
C7 C8 N1 109.5(3)
C7 C8 H8 125.2
N1 C8 H8 125.2
C7 C9 C13 114.1(2)
C7 C9 C10 110.4(2)
C13 C9 C10 112.2(2)
C7 C9 H9 106.5
C13 C9 H9 106.5
C10 C9 H9 106.5
C11 C10 C9 113.8(2)
C11 C10 S1 108.06(18)
C9 C10 S1 115.18(18)
C11 C10 H10 106.4
C9 C10 H10 106.4
S1 C10 H10 106.4
O1 C11 O2 123.3(2)
O1 C11 C10 125.4(2)
O2 C11 C10 111.3(2)
O2 C12 H12A 109.5
O2 C12 H12B 109.5
H12A C12 H12B 109.5
O2 C12 H12C 109.5
H12A C12 H12C 109.5
H12B C12 H12C 109.5
C9 C13 H13A 109.5
C9 C13 H13B 109.5
H13A C13 H13B 109.5
C9 C13 H13C 109.5
H13A C13 H13C 109.5
H13B C13 H13C 109.5
C1 N1 C8 109.9(2)
C1 N1 H1N 125(2)
C8 N1 H1N 125(2)
C11 O2 C12 116.0(2)
C5 S1 C10 101.02(12)

loop_
_geom_bond_atom_site_label_1
_geom_bond_atom_site_label_2
_geom_bond_distance
C1 N1 1.366(4)
C1 C2 1.386(4)
C1 C6 1.403(3)
C2 C3 1.365(4)
C2 H2 0.9300
C3 C4 1.390(4)
C3 H3 0.9300
C4 C5 1.380(4)
C4 H4 0.9300
C5 C6 1.383(3)
C5 S1 1.764(3)
C6 C7 1.415(4)
C7 C8 1.361(3)
C7 C9 1.498(3)
C8 N1 1.372(4)
C8 H8 0.9300
C9 C13 1.521(4)
C9 C10 1.534(4)
C9 H9 0.9800
C10 C11 1.507(4)
C10 S1 1.827(3)
C10 H10 0.9800
C11 O1 1.193(3)
C11 O2 1.320(3)
C12 O2 1.448(4)
C12 H12A 0.9600
C12 H12B 0.9600
C12 H12C 0.9600
C13 H13A 0.9600
C13 H13B 0.9600
C13 H13C 0.9600
N1 H1N 0.81(3)

loop_
_geom_torsion_atom_site_label_1
_geom_torsion_atom_site_label_2
_geom_torsion_atom_site_label_3
_geom_torsion_atom_site_label_4
_geom_torsion
N1 C1 C2 C3 179.6(3)
C6 C1 C2 C3 -1.2(5)
C1 C2 C3 C4 -0.4(5)
C2 C3 C4 C5 1.2(5)
C3 C4 C5 C6 -0.3(4)
C3 C4 C5 S1 177.8(2)
C4 C5 C6 C1 -1.2(4)
S1 C5 C6 C1 -179.4(2)
C4 C5 C6 C7 179.7(3)
S1 C5 C6 C7 1.5(4)
N1 C1 C6 C5 -178.6(2)
C2 C1 C6 C5 2.0(4)
N1 C1 C6 C7 0.7(3)
C2 C1 C6 C7 -178.7(3)
C5 C6 C7 C8 178.0(3)
C1 C6 C7 C8 -1.2(3)
C5 C6 C7 C9 -3.9(4)
C1 C6 C7 C9 177.0(2)
C6 C7 C8 N1 1.2(3)
C9 C7 C8 N1 -176.6(3)
C8 C7 C9 C13 -23.7(4)
C6 C7 C9 C13 158.7(3)
C8 C7 C9 C10 -151.2(3)
C6 C7 C9 C10 31.3(3)
C7 C9 C10 C11 70.7(3)
C13 C9 C10 C11 -57.7(3)
C7 C9 C10 S1 -54.9(3)
C13 C9 C10 S1 176.68(19)
C9 C10 C11 O1 -36.9(4)
S1 C10 C11 O1 92.4(3)
C9 C10 C11 O2 144.4(2)
S1 C10 C11 O2 -86.3(2)
C2 C1 N1 C8 179.3(3)
C6 C1 N1 C8 0.0(3)
C7 C8 N1 C1 -0.8(4)
O1 C11 O2 C12 -1.2(4)
C10 C11 O2 C12 177.5(2)
C4 C5 S1 C10 160.5(2)
C6 C5 S1 C10 -21.4(2)
C11 C10 S1 C5 -79.78(18)
C9 C10 S1 C5 48.7(2)

loop_
_cod_related_entry_id
_cod_related_entry_code
_cod_related_entry_database
1 4425218 ChemSpider
